data_7012240
loop_
_publ_author_name
'Tulloch, Arran A. D.'
'Winston, Scott'
'Danopoulos, Andreas A.'
'Eastham, Graham'
'Hursthouse, Michael B.'

_publ_section_title
;
 Functionalised and chelate heterocyclic carbene complexes of
 palladium; synthesis and structural studiesElectronic supplementary
 information (ESI) available: crystallographic data and ORTEP plots for
 complexes 4, 7, 8 and 13. See
 http://www.rsc.org/suppdata/dt/b2/b209231j/
;
_journal_issue 4
_journal_name_full 'Dalton Transactions'
_journal_page_first 699
_journal_paper_doi 10.1039/b209231j
_journal_year 2003
_chemical_formula_moiety 'C24 H32 Br Cl2 N3 Pd'
_chemical_formula_sum 'C24 H32 Br Cl2 N3 Pd'
_chemical_formula_weight 619.74
_chemical_name_common 01sw016
_chemical_name_systematic
;
?
;
_space_group_IT_number 14
_symmetry_cell_setting monoclinic
_symmetry_space_group_name_Hall '-P 2yn'
_symmetry_space_group_name_H-M 'P 1 21/n 1'
_atom_sites_solution_hydrogens geom
_atom_sites_solution_primary direct
_atom_sites_solution_secondary difmap
_audit_creation_method SHELXL-97
_cell_angle_alpha 90.00
_cell_angle_beta 94.15(3)
_cell_angle_gamma 90.00
_cell_formula_units_Z 4
_cell_length_a 7.7892(16)
_cell_length_b 23.120(5)
_cell_length_c 14.536(3)
_cell_measurement_reflns_used 23784
_cell_measurement_temperature 150(2)
_cell_measurement_theta_max 26.37
_cell_measurement_theta_min 2.91
_cell_volume 2610.9(10)
_computing_cell_refinement 'Scalepack (Otwinowski & Minor 1997)'
_computing_data_collection 'Collect (Nonius BV, 1997-2000)'
_computing_data_reduction 'Denzo a. Scalepack (Otwinowski & Minor 1997)'
_computing_molecular_graphics 'ORTEP-3 (Farrugia, 1997)'
_computing_publication_material 'PLATON (Spek, 1990)'
_computing_structure_refinement 'SHELXL-97 (Sheldrick, 1997)'
_computing_structure_solution 'SHELXS-97 (Sheldrick, 1990)'
_diffrn_ambient_temperature 150(2)
_diffrn_measured_fraction_theta_full 0.996
_diffrn_measured_fraction_theta_max 0.996
_diffrn_measurement_device_type 'Nonius KappaCCD Area Detector'
_diffrn_measurement_method 'Phi and Omega scans to fill Ewald Sphere'
_diffrn_radiation_monochromator graphite
_diffrn_radiation_source 'Nonius FR591 rotating anode'
_diffrn_radiation_type MoK\a
_diffrn_radiation_wavelength 0.71073
_diffrn_reflns_av_R_equivalents 0.0824
_diffrn_reflns_av_sigmaI/netI 0.0623
_diffrn_reflns_limit_h_max 9
_diffrn_reflns_limit_h_min -9
_diffrn_reflns_limit_k_max 28
_diffrn_reflns_limit_k_min -28
_diffrn_reflns_limit_l_max 18
_diffrn_reflns_limit_l_min -18
_diffrn_reflns_number 17717
_diffrn_reflns_theta_full 26.38
_diffrn_reflns_theta_max 26.38
_diffrn_reflns_theta_min 2.94
_exptl_absorpt_coefficient_mu 2.462
_exptl_absorpt_correction_T_max 0.825
_exptl_absorpt_correction_T_min 0.442
_exptl_absorpt_correction_type multi-scan
_exptl_absorpt_process_details Sortav
_exptl_crystal_colour Clear
_exptl_crystal_density_diffrn 1.577
_exptl_crystal_density_method 'not measured'
_exptl_crystal_description Shard
_exptl_crystal_F_000 1248
_exptl_crystal_size_max 0.20
_exptl_crystal_size_mid 0.10
_exptl_crystal_size_min 0.08
_refine_diff_density_max 1.510
_refine_diff_density_min -1.888
_refine_diff_density_rms 0.174
_refine_ls_extinction_coef 0.0021(5)
_refine_ls_extinction_expression Fc^*^=kFc[1+0.001xFc^2^\l^3^/sin(2\q)]^-1/4^
_refine_ls_extinction_method SHELXL
_refine_ls_goodness_of_fit_ref 1.037
_refine_ls_hydrogen_treatment mixed
_refine_ls_matrix_type full
_refine_ls_number_parameters 287
_refine_ls_number_reflns 5320
_refine_ls_number_restraints 0
_refine_ls_restrained_S_all 1.037
_refine_ls_R_factor_all 0.0614
_refine_ls_R_factor_gt 0.0529
_refine_ls_shift/su_max 0.019
_refine_ls_shift/su_mean 0.000
_refine_ls_structure_factor_coef Fsqd
_refine_ls_weighting_details 'calc w=1/[\s^2^(Fo^2^)+(0.0829P)^2^+9.9820P] where P=(Fo^2^+2Fc^2^)/3'
_refine_ls_weighting_scheme calc
_refine_ls_wR_factor_gt 0.1443
_refine_ls_wR_factor_ref 0.1508
_reflns_number_gt 4625
_reflns_number_total 5320
_reflns_threshold_expression >2sigma(I)
_cod_data_source_file b209231j.txt
_cod_data_source_block Compound4
_cod_depositor_comments
;
The following automatic conversions were performed:
'_symmetry_cell_setting' value 'Monoclinic' changed to 'monoclinic'
according to '/home/saulius/struct/CIF-dictionaries/cif_core.dic'
dictionary named 'cif_core.dic' version 2.4.1 from
2010-06-29.

'_exptl_absorpt_correction_type' value 'Multi-scan' changed
to 'multi-scan' according to
'/home/saulius/struct/CIF-dictionaries/cif_core.dic' dictionary named
'cif_core.dic' version 2.4.1 from 2010-06-29.

Automatic conversion script
Id: cif_fix_enum 1527 2010-12-29 10:47:43Z saulius 
;
_cod_original_cell_volume 2610.9(9)
_cod_original_sg_symbol_H-M P2(1)/n
_cod_database_code 7012240

loop_
_symmetry_equiv_pos_as_xyz
'x, y, z'
'-x+1/2, y+1/2, -z+1/2'
'-x, -y, -z'
'x-1/2, -y-1/2, z-1/2'

loop_
_atom_site_label
_atom_site_type_symbol
_atom_site_fract_x
_atom_site_fract_y
_atom_site_fract_z
_atom_site_U_iso_or_equiv
_atom_site_adp_type
_atom_site_occupancy
_atom_site_symmetry_multiplicity
_atom_site_calc_flag
_atom_site_refinement_flags
_atom_site_disorder_assembly
_atom_site_disorder_group
Cl2 Cl 0.7930(3) 0.02014(9) 0.32881(14) 0.0608(5) Uani 1 1 d . . .
Cl1 Cl 1.1430(3) 0.05614(10) 0.3813(2) 0.0795(7) Uani 1 1 d . . .
C24 C 0.9474(10) 0.0756(3) 0.3243(5) 0.0520(17) Uani 1 1 d . . .
H24A H 0.9654 0.0844 0.2591 0.062 Uiso 1 1 calc R . .
H24B H 0.9037 0.1110 0.3529 0.062 Uiso 1 1 calc R . .
C1 C 0.3858(6) 0.0381(2) 0.1376(4) 0.0277(11) Uani 1 1 d . . .
H1A H 0.4402 0.0745 0.1208 0.041 Uiso 1 1 calc R . .
H1B H 0.4325 0.0062 0.1027 0.041 Uiso 1 1 calc R . .
H1C H 0.4093 0.0311 0.2038 0.041 Uiso 1 1 calc R . .
C2 C 0.1952(6) 0.0421(2) 0.1154(3) 0.0200(10) Uani 1 1 d . . .
C3 C 0.0911(7) -0.0063(2) 0.1288(3) 0.0253(10) Uani 1 1 d . . .
H3 H 0.1417 -0.0415 0.1508 0.030 Uiso 1 1 calc R . .
C4 C -0.0846(7) -0.0027(2) 0.1100(4) 0.0281(11) Uani 1 1 d . . .
H4 H -0.1561 -0.0354 0.1168 0.034 Uiso 1 1 calc R . .
C5 C -0.1548(7) 0.0502(2) 0.0807(3) 0.0263(11) Uani 1 1 d . . .
H5 H -0.2756 0.0543 0.0686 0.032 Uiso 1 1 calc R . .
C6 C -0.0477(6) 0.0961(2) 0.0696(3) 0.0193(9) Uani 1 1 d . . .
C7 C -0.1197(6) 0.1546(2) 0.0411(3) 0.0208(10) Uani 1 1 d . . .
H7A H -0.0855 0.1642 -0.0214 0.025 Uiso 1 1 calc R . .
H7B H -0.2469 0.1533 0.0387 0.025 Uiso 1 1 calc R . .
C8 C 0.1131(6) 0.2138(2) 0.1173(3) 0.0170(9) Uani 1 1 d . . .
C9 C -0.1524(6) 0.2307(2) 0.1648(3) 0.0224(10) Uani 1 1 d . . .
H9 H -0.2732 0.2281 0.1694 0.027 Uiso 1 1 calc R . .
C10 C -0.0420(6) 0.2657(2) 0.2145(3) 0.0227(10) Uani 1 1 d . . .
H10 H -0.0693 0.2922 0.2613 0.027 Uiso 1 1 calc R . .
C11 C 0.2720(6) 0.2871(2) 0.2157(3) 0.0180(9) Uani 1 1 d . . .
C12 C 0.3912(6) 0.2613(2) 0.2791(3) 0.0206(10) Uani 1 1 d . . .
C13 C 0.5379(7) 0.2937(2) 0.3069(4) 0.0265(11) Uani 1 1 d . . .
H13 H 0.6223 0.2775 0.3498 0.032 Uiso 1 1 calc R . .
C14 C 0.5624(7) 0.3487(3) 0.2732(4) 0.0313(12) Uani 1 1 d . . .
H14 H 0.6635 0.3696 0.2927 0.038 Uiso 1 1 calc R . .
C15 C 0.4410(7) 0.3734(2) 0.2115(4) 0.0284(11) Uani 1 1 d . . .
H15 H 0.4588 0.4114 0.1891 0.034 Uiso 1 1 calc R . .
C16 C 0.2927(7) 0.3433(2) 0.1819(3) 0.0241(10) Uani 1 1 d . . .
C17 C 0.1566(8) 0.3716(2) 0.1153(4) 0.0322(12) Uani 1 1 d . . .
H17 H 0.0764 0.3407 0.0904 0.039 Uiso 1 1 calc R . .
C18 C 0.2358(11) 0.4007(3) 0.0337(4) 0.0498(18) Uani 1 1 d . . .
H18A H 0.3169 0.4307 0.0566 0.075 Uiso 1 1 calc R . .
H18B H 0.1445 0.4182 -0.0069 0.075 Uiso 1 1 calc R . .
H18C H 0.2969 0.3717 -0.0007 0.075 Uiso 1 1 calc R . .
C19 C 0.0509(9) 0.4161(3) 0.1661(5) 0.0422(15) Uani 1 1 d . . .
H19A H 0.0020 0.3975 0.2189 0.063 Uiso 1 1 calc R . .
H19B H -0.0424 0.4311 0.1239 0.063 Uiso 1 1 calc R . .
H19C H 0.1257 0.4481 0.1880 0.063 Uiso 1 1 calc R . .
C20 C 0.3652(6) 0.2016(2) 0.3188(3) 0.0234(10) Uani 1 1 d . . .
H20 H 0.2562 0.1854 0.2886 0.028 Uiso 1 1 calc R . .
C21 C 0.5125(8) 0.1602(3) 0.2990(4) 0.0360(13) Uani 1 1 d . . .
H21A H 0.5189 0.1564 0.2322 0.054 Uiso 1 1 calc R . .
H21B H 0.4910 0.1222 0.3257 0.054 Uiso 1 1 calc R . .
H21C H 0.6215 0.1757 0.3266 0.054 Uiso 1 1 calc R . .
C22 C 0.3445(8) 0.2052(3) 0.4221(4) 0.0340(12) Uani 1 1 d . . .
H22A H 0.4493 0.2214 0.4533 0.051 Uiso 1 1 calc R . .
H22B H 0.3247 0.1664 0.4462 0.051 Uiso 1 1 calc R . .
H22C H 0.2462 0.2300 0.4331 0.051 Uiso 1 1 calc R . .
C23 C 0.3885(6) 0.2450(2) 0.0071(3) 0.0222(10) Uani 1 1 d . . .
H23A H 0.3008 0.2751 -0.0040 0.033 Uiso 1 1 calc R . .
H23B H 0.4474 0.2385 -0.0493 0.033 Uiso 1 1 calc R . .
H23C H 0.4724 0.2573 0.0567 0.033 Uiso 1 1 calc R . .
N1 N 0.1283(5) 0.09203(17) 0.0843(3) 0.0186(8) Uani 1 1 d . . .
N2 N -0.0566(5) 0.19934(17) 0.1060(3) 0.0186(8) Uani 1 1 d . . .
N3 N 0.1205(5) 0.25512(17) 0.1831(3) 0.0174(8) Uani 1 1 d . . .
Br1 Br 0.44856(7) 0.11700(2) -0.06565(4) 0.03022(19) Uani 1 1 d . . .
Pd1 Pd 0.27360(4) 0.169914(14) 0.04452(2) 0.01468(16) Uani 1 1 d . . .

loop_
_atom_site_aniso_label
_atom_site_aniso_U_11
_atom_site_aniso_U_22
_atom_site_aniso_U_33
_atom_site_aniso_U_23
_atom_site_aniso_U_13
_atom_site_aniso_U_12
Cl2 0.0569(11) 0.0721(13) 0.0557(11) -0.0119(9) 0.0199(9) -0.0054(9)
Cl1 0.0679(14) 0.0574(12) 0.110(2) 0.0043(12) -0.0129(13) -0.0024(10)
C24 0.060(5) 0.056(4) 0.042(4) -0.001(3) 0.017(3) 0.006(4)
C1 0.020(2) 0.027(3) 0.036(3) 0.003(2) 0.003(2) 0.004(2)
C2 0.021(2) 0.022(2) 0.018(2) -0.0006(18) 0.0051(18) -0.0014(18)
C3 0.034(3) 0.019(2) 0.023(2) 0.0026(19) 0.006(2) -0.004(2)
C4 0.030(3) 0.027(3) 0.027(3) -0.001(2) 0.003(2) -0.011(2)
C5 0.025(3) 0.029(3) 0.026(3) -0.005(2) 0.006(2) -0.009(2)
C6 0.014(2) 0.024(2) 0.019(2) -0.0034(18) 0.0006(17) -0.0046(18)
C7 0.012(2) 0.026(2) 0.024(2) -0.0018(19) -0.0019(18) -0.0044(18)
C8 0.014(2) 0.020(2) 0.016(2) 0.0034(17) -0.0025(17) -0.0046(17)
C9 0.016(2) 0.028(3) 0.024(2) -0.0021(19) 0.0010(18) 0.0030(19)
C10 0.016(2) 0.029(3) 0.023(2) -0.0025(19) 0.0042(19) 0.0076(19)
C11 0.015(2) 0.024(2) 0.015(2) -0.0054(17) 0.0020(17) -0.0026(18)
C12 0.017(2) 0.026(3) 0.019(2) -0.0061(18) 0.0001(18) 0.0010(18)
C13 0.019(2) 0.033(3) 0.026(2) -0.012(2) -0.003(2) 0.003(2)
C14 0.023(3) 0.035(3) 0.036(3) -0.016(2) 0.006(2) -0.007(2)
C15 0.032(3) 0.023(3) 0.031(3) -0.010(2) 0.009(2) -0.007(2)
C16 0.033(3) 0.022(2) 0.018(2) -0.0070(19) 0.002(2) -0.004(2)
C17 0.047(3) 0.024(3) 0.024(3) 0.001(2) -0.005(2) -0.001(2)
C18 0.088(5) 0.034(3) 0.027(3) 0.005(3) 0.003(3) -0.003(3)
C19 0.050(4) 0.036(3) 0.041(3) 0.007(3) 0.001(3) 0.010(3)
C20 0.022(2) 0.023(3) 0.025(2) -0.0012(19) -0.0049(19) 0.0008(19)
C21 0.042(4) 0.031(3) 0.036(3) -0.001(2) 0.008(3) 0.010(3)
C22 0.040(3) 0.037(3) 0.026(3) 0.001(2) 0.005(2) 0.001(2)
C23 0.022(2) 0.021(2) 0.024(2) -0.0019(19) 0.0024(19) -0.0027(19)
N1 0.020(2) 0.020(2) 0.0166(18) -0.0024(15) 0.0017(15) -0.0024(16)
N2 0.0124(18) 0.022(2) 0.0209(19) -0.0018(16) 0.0017(15) -0.0001(15)
N3 0.0155(19) 0.022(2) 0.0149(17) -0.0028(15) 0.0002(14) -0.0004(15)
Br1 0.0236(3) 0.0373(3) 0.0298(3) -0.0054(2) 0.0022(2) 0.0014(2)
Pd1 0.0107(2) 0.0185(2) 0.0149(2) -0.00205(12) 0.00101(14) -0.00198(12)

loop_
_atom_type_symbol
_atom_type_description
_atom_type_scat_dispersion_real
_atom_type_scat_dispersion_imag
_atom_type_scat_source
C C 0.0033 0.0016 'International Tables Vol C Tables 4.2.6.8 and 6.1.1.4'
H H 0.0000 0.0000 'International Tables Vol C Tables 4.2.6.8 and 6.1.1.4'
N N 0.0061 0.0033 'International Tables Vol C Tables 4.2.6.8 and 6.1.1.4'
Br Br -0.2901 2.4595 'International Tables Vol C Tables 4.2.6.8 and 6.1.1.4'
Pd Pd -0.9988 1.0072 'International Tables Vol C Tables 4.2.6.8 and 6.1.1.4'
Cl Cl 0.1484 0.1585 'International Tables Vol C Tables 4.2.6.8 and 6.1.1.4'

loop_
_geom_angle_atom_site_label_1
_geom_angle_atom_site_label_2
_geom_angle_atom_site_label_3
_geom_angle
_geom_angle_site_symmetry_1
_geom_angle_site_symmetry_3
_geom_angle_publ_flag
Cl1 C24 Cl2 111.8(4) . . ?
N1 C2 C3 121.5(4) . . ?
N1 C2 C1 118.9(4) . . ?
C3 C2 C1 119.6(5) . . ?
C4 C3 C2 119.9(5) . . ?
C3 C4 C5 118.4(5) . . ?
C6 C5 C4 119.2(5) . . ?
C5 C6 N1 122.5(5) . . ?
C5 C6 C7 120.7(4) . . ?
N1 C6 C7 116.8(4) . . ?
N2 C7 C6 110.9(4) . . ?
N3 C8 N2 104.6(4) . . ?
N3 C8 Pd1 138.3(3) . . ?
N2 C8 Pd1 117.0(3) . . ?
C10 C9 N2 107.1(4) . . ?
C9 C10 N3 106.0(4) . . ?
C12 C11 C16 122.7(4) . . ?
C12 C11 N3 119.1(4) . . ?
C16 C11 N3 118.2(4) . . ?
C11 C12 C13 116.8(5) . . ?
C11 C12 C20 122.8(4) . . ?
C13 C12 C20 120.4(4) . . ?
C14 C13 C12 121.4(5) . . ?
C15 C14 C13 120.4(5) . . ?
C14 C15 C16 120.5(5) . . ?
C15 C16 C11 118.1(5) . . ?
C15 C16 C17 120.2(5) . . ?
C11 C16 C17 121.8(5) . . ?
C18 C17 C16 112.2(5) . . ?
C18 C17 C19 109.8(5) . . ?
C16 C17 C19 110.6(4) . . ?
C12 C20 C22 110.6(4) . . ?
C12 C20 C21 111.9(4) . . ?
C22 C20 C21 110.6(4) . . ?
C2 N1 C6 118.3(4) . . ?
C2 N1 Pd1 126.6(3) . . ?
C6 N1 Pd1 115.1(3) . . ?
C8 N2 C9 111.0(4) . . ?
C8 N2 C7 122.1(4) . . ?
C9 N2 C7 126.9(4) . . ?
C8 N3 C10 111.2(4) . . ?
C8 N3 C11 125.9(4) . . ?
C10 N3 C11 122.8(4) . . ?
C8 Pd1 C23 90.69(19) . . ?
C8 Pd1 N1 85.61(16) . . ?
C23 Pd1 N1 175.36(17) . . ?
C8 Pd1 Br1 172.30(13) . . ?
C23 Pd1 Br1 88.60(14) . . ?
N1 Pd1 Br1 94.69(10) . . ?

loop_
_geom_bond_atom_site_label_1
_geom_bond_atom_site_label_2
_geom_bond_distance
_geom_bond_site_symmetry_2
_geom_bond_publ_flag
Cl2 C24 1.762(8) . ?
Cl1 C24 1.739(8) . ?
C1 C2 1.499(7) . ?
C2 N1 1.332(6) . ?
C2 C3 1.403(7) . ?
C3 C4 1.379(8) . ?
C4 C5 1.393(8) . ?
C5 C6 1.367(7) . ?
C6 N1 1.375(6) . ?
C6 C7 1.510(7) . ?
C7 N2 1.461(6) . ?
C8 N3 1.350(6) . ?
C8 N2 1.362(6) . ?
C8 Pd1 1.976(5) . ?
C9 C10 1.353(7) . ?
C9 N2 1.380(6) . ?
C10 N3 1.398(6) . ?
C11 C12 1.395(7) . ?
C11 C16 1.401(7) . ?
C11 N3 1.444(6) . ?
C12 C13 1.401(7) . ?
C12 C20 1.515(7) . ?
C13 C14 1.381(8) . ?
C14 C15 1.379(8) . ?
C15 C16 1.391(7) . ?
C16 C17 1.531(8) . ?
C17 C18 1.531(8) . ?
C17 C19 1.540(9) . ?
C20 C22 1.524(7) . ?
C20 C21 1.536(7) . ?
C23 Pd1 2.044(5) . ?
N1 Pd1 2.225(4) . ?
Br1 Pd1 2.4968(8) . ?
